data_4519360
loop_
_publ_author_name
'D'souza, Luann R.'
'Harmalkar, Nikita N.'
'Harmalkar, Sarvesh S.'
'Tayade, Sakharam B.'
'Dhuri, Sunder N.'

_publ_section_title
;
 Construction of Pyrazine-Appended 1D and 3D Cobalt(II) Succinate
 Coordination Polymers: Influence of Solvent on Architectures and
 Applications in Gas Adsorption and NAC Detection.
;
_journal_issue 7
_journal_name_full 'ACS omega'
_journal_page_first 5698
_journal_page_last 5712
_journal_paper_doi 10.1021/acsomega.1c05216
_journal_volume 7
_journal_year 2022
_chemical_formula_sum 'C8 H10 Co N2 O5'
_chemical_formula_weight 273.11
_space_group_crystal_system monoclinic
_space_group_IT_number 14
_space_group_name_Hall '-P 2ybc'
_space_group_name_H-M_alt 'P 1 21/c 1'
_atom_sites_solution_hydrogens mixed
_audit_creation_method SHELXL-2017/1
_cell_angle_alpha 90
_cell_angle_beta 103.3180(10)
_cell_angle_gamma 90
_cell_formula_units_Z 4
_cell_length_a 7.1468(2)
_cell_length_b 17.7533(6)
_cell_length_c 8.5534(2)
_cell_measurement_reflns_used 5679
_cell_measurement_temperature 296(2)
_cell_measurement_theta_max 28.26
_cell_measurement_theta_min 2.93
_cell_volume 1056.06(5)
_computing_structure_refinement 'SHELXL-2017/1 (Sheldrick, 2017)'
_computing_structure_solution 'SHELXT 2014/5 (Sheldrick, 2014)'
_diffrn_ambient_temperature 296(2)
_diffrn_measured_fraction_theta_full 0.991
_diffrn_measured_fraction_theta_max 0.984
_diffrn_measurement_device_type 'Bruker D8 Quest Eco'
_diffrn_measurement_method '\f and \w scans'
_diffrn_radiation_type MoK\a
_diffrn_radiation_wavelength 0.71073
_diffrn_reflns_av_R_equivalents 0.0314
_diffrn_reflns_av_unetI/netI 0.0297
_diffrn_reflns_Laue_measured_fraction_full 0.991
_diffrn_reflns_Laue_measured_fraction_max 0.984
_diffrn_reflns_limit_h_max 9
_diffrn_reflns_limit_h_min -8
_diffrn_reflns_limit_k_max 23
_diffrn_reflns_limit_k_min -21
_diffrn_reflns_limit_l_max 9
_diffrn_reflns_limit_l_min -11
_diffrn_reflns_number 10816
_diffrn_reflns_point_group_measured_fraction_full 0.991
_diffrn_reflns_point_group_measured_fraction_max 0.984
_diffrn_reflns_theta_full 25.242
_diffrn_reflns_theta_max 28.302
_diffrn_reflns_theta_min 2.703
_exptl_absorpt_coefficient_mu 1.632
_exptl_absorpt_correction_type none
_exptl_crystal_colour orange
_exptl_crystal_density_diffrn 1.718
_exptl_crystal_description block
_exptl_crystal_F_000 556
_exptl_crystal_size_max 0.26
_exptl_crystal_size_mid 0.11
_exptl_crystal_size_min 0.021
_refine_diff_density_max 0.516
_refine_diff_density_min -0.424
_refine_diff_density_rms 0.075
_refine_ls_extinction_method none
_refine_ls_goodness_of_fit_ref 1.063
_refine_ls_hydrogen_treatment mixed
_refine_ls_matrix_type full
_refine_ls_number_parameters 151
_refine_ls_number_reflns 2586
_refine_ls_number_restraints 0
_refine_ls_restrained_S_all 1.063
_refine_ls_R_factor_all 0.0389
_refine_ls_R_factor_gt 0.0281
_refine_ls_shift/su_max 0.001
_refine_ls_shift/su_mean 0.000
_refine_ls_structure_factor_coef Fsqd
_refine_ls_weighting_details 'w=1/[\s^2^(Fo^2^)+(0.0260P)^2^+0.6962P] where P=(Fo^2^+2Fc^2^)/3'
_refine_ls_weighting_scheme calc
_refine_ls_wR_factor_gt 0.0629
_refine_ls_wR_factor_ref 0.0693
_reflns_Friedel_coverage 0.000
_reflns_number_gt 2162
_reflns_number_total 2586
_reflns_threshold_expression 'I > 2\s(I)'
_cod_data_source_file ao1c05216_si_002.cif
_cod_data_source_block 01
_cod_original_sg_symbol_H-M 'P 21/c'
_cod_database_code 4519360
_shelx_shelxl_version_number 2017/1
_shelx_space_group_comment
;
The symmetry employed for this shelxl refinement is uniquely defined
by the following loop, which should always be used as a source of
symmetry information in preference to the above space-group names.
They are only intended as comments.
;

loop_
_space_group_symop_operation_xyz
'x, y, z'
'-x, y+1/2, -z+1/2'
'-x, -y, -z'
'x, -y-1/2, z-1/2'

loop_
_atom_site_label
_atom_site_type_symbol
_atom_site_fract_x
_atom_site_fract_y
_atom_site_fract_z
_atom_site_U_iso_or_equiv
_atom_site_adp_type
_atom_site_occupancy
_atom_site_site_symmetry_order
_atom_site_calc_flag
_atom_site_refinement_flags_posn
_atom_site_refinement_flags_adp
_atom_site_refinement_flags_occupancy
_atom_site_disorder_assembly
_atom_site_disorder_group
Co1 Co 0.68632(4) 0.66976(2) 0.71981(3) 0.01495(9) Uani 1 1 d . . . . .
C1 C 0.6891(3) 0.50051(11) 0.7808(2) 0.0226(4) Uani 1 1 d . . . . .
O1 O 0.6819(2) 0.55488(8) 0.68468(17) 0.0266(3) Uani 1 1 d . . . . .
N1 N 0.3828(2) 0.66755(9) 0.7194(2) 0.0201(3) Uani 1 1 d . . . . .
O2 O 0.7319(3) 0.50558(9) 0.92936(18) 0.0413(4) Uani 1 1 d . . . . .
H2 H 0.725(4) 0.6716(16) 1.032(4) 0.048(9) Uiso 1 1 d . . . . .
C2 C 0.6323(3) 0.42371(12) 0.7066(3) 0.0311(5) Uani 1 1 d . . . . .
H2A H 0.708680 0.384912 0.771591 0.037 Uiso 1 1 calc R U . . .
H2AB H 0.657042 0.421668 0.599867 0.037 Uiso 1 1 calc R U . . .
N2 N -0.0084(2) 0.66955(9) 0.7167(2) 0.0213(4) Uani 1 1 d . . . . .
O3 O 0.3797(2) 0.30331(8) 0.52119(15) 0.0220(3) Uani 1 1 d . . . . .
C3 C 0.4196(3) 0.40963(11) 0.6968(2) 0.0237(4) Uani 1 1 d . . . . .
H3A H 0.390375 0.421810 0.799160 0.028 Uiso 1 1 calc R U . . .
H3AB H 0.343001 0.442199 0.615639 0.028 Uiso 1 1 calc R U . . .
O4 O 0.3207(2) 0.28766(7) 0.76147(15) 0.0221(3) Uani 1 1 d . . . . .
C4 C 0.3678(3) 0.32837(10) 0.6552(2) 0.0162(4) Uani 1 1 d . . . . .
O5 O 0.7700(2) 0.64964(9) 0.96603(16) 0.0218(3) Uani 1 1 d . . . . .
H5A H 0.768(3) 0.6043(15) 0.9828(6) 0.033 Uiso 1 1 calc R U . . .
C5 C 0.3068(3) 0.62028(12) 0.8088(2) 0.0239(4) Uani 1 1 d . . . . .
H5 H 0.386294 0.585708 0.874015 0.029 Uiso 1 1 calc R U . . .
C6 C 0.1127(3) 0.62122(12) 0.8072(2) 0.0238(4) Uani 1 1 d . . . . .
H6 H 0.065447 0.587138 0.871181 0.029 Uiso 1 1 calc R U . . .
C8 C 0.2610(3) 0.71519(12) 0.6269(3) 0.0257(5) Uani 1 1 d . . . . .
H8 H 0.307968 0.748724 0.561682 0.031 Uiso 1 1 calc R U . . .
C7 C 0.0682(3) 0.71619(12) 0.6253(3) 0.0276(5) Uani 1 1 d . . . . .
H7 H -0.011391 0.750277 0.558739 0.033 Uiso 1 1 calc R U . . .

loop_
_atom_site_aniso_label
_atom_site_aniso_U_11
_atom_site_aniso_U_22
_atom_site_aniso_U_33
_atom_site_aniso_U_23
_atom_site_aniso_U_13
_atom_site_aniso_U_12
Co1 0.01599(14) 0.01404(14) 0.01575(13) 0.00120(9) 0.00559(10) 0.00011(9)
C1 0.0220(10) 0.0161(10) 0.0305(11) -0.0004(8) 0.0079(8) -0.0012(8)
O1 0.0392(9) 0.0166(7) 0.0238(7) -0.0003(6) 0.0067(6) -0.0027(6)
N1 0.0157(8) 0.0221(9) 0.0232(8) 0.0025(7) 0.0063(7) 0.0006(6)
O2 0.0749(13) 0.0203(8) 0.0256(8) 0.0039(6) 0.0054(8) -0.0053(8)
C2 0.0371(13) 0.0156(10) 0.0432(13) -0.0055(9) 0.0143(10) -0.0038(9)
N2 0.0169(8) 0.0213(9) 0.0268(9) 0.0035(7) 0.0075(7) 0.0019(7)
O3 0.0329(8) 0.0188(7) 0.0155(6) -0.0013(5) 0.0078(6) -0.0024(6)
C3 0.0332(12) 0.0157(10) 0.0244(10) -0.0019(8) 0.0113(9) -0.0021(8)
O4 0.0358(8) 0.0148(7) 0.0190(7) 0.0008(5) 0.0132(6) -0.0008(6)
C4 0.0149(9) 0.0161(9) 0.0173(9) -0.0001(7) 0.0029(7) 0.0002(7)
O5 0.0302(8) 0.0179(7) 0.0187(7) -0.0014(5) 0.0083(6) 0.0006(6)
C5 0.0205(10) 0.0247(11) 0.0277(10) 0.0088(8) 0.0079(8) 0.0039(8)
C6 0.0211(10) 0.0246(11) 0.0278(10) 0.0087(8) 0.0101(8) 0.0005(8)
C8 0.0218(10) 0.0264(11) 0.0307(11) 0.0126(9) 0.0097(9) 0.0025(8)
C7 0.0211(11) 0.0278(11) 0.0344(11) 0.0141(9) 0.0073(9) 0.0053(9)

loop_
_atom_type_symbol
_atom_type_description
_atom_type_scat_dispersion_real
_atom_type_scat_dispersion_imag
_atom_type_scat_source
C C 0.0033 0.0016 'International Tables Vol C Tables 4.2.6.8 and 6.1.1.4'
H H 0.0000 0.0000 'International Tables Vol C Tables 4.2.6.8 and 6.1.1.4'
Co Co 0.3494 0.9721 'International Tables Vol C Tables 4.2.6.8 and 6.1.1.4'
N N 0.0061 0.0033 'International Tables Vol C Tables 4.2.6.8 and 6.1.1.4'
O O 0.0106 0.0060 'International Tables Vol C Tables 4.2.6.8 and 6.1.1.4'

loop_
_geom_angle_atom_site_label_1
_geom_angle_atom_site_label_2
_geom_angle_atom_site_label_3
_geom_angle
_geom_angle_site_symmetry_1
_geom_angle_site_symmetry_3
_geom_angle_publ_flag
O1 Co1 O3 95.25(5) . 3_666 ?
O1 Co1 O5 88.22(6) . . ?
O3 Co1 O5 175.25(6) 3_666 . ?
O1 Co1 O4 175.88(6) . 2_656 ?
O3 Co1 O4 80.86(5) 3_666 2_656 ?
O5 Co1 O4 95.74(6) . 2_656 ?
O1 Co1 N1 90.02(6) . . ?
O3 Co1 N1 90.23(6) 3_666 . ?
O5 Co1 N1 93.02(6) . . ?
O4 Co1 N1 88.66(6) 2_656 . ?
O1 Co1 N2 88.75(6) . 1_655 ?
O3 Co1 N2 89.28(6) 3_666 1_655 ?
O5 Co1 N2 87.54(6) . 1_655 ?
O4 Co1 N2 92.53(6) 2_656 1_655 ?
N1 Co1 N2 178.63(6) . 1_655 ?
O2 C1 O1 125.15(19) . . ?
O2 C1 C2 118.17(18) . . ?
O1 C1 C2 116.63(19) . . ?
C1 O1 Co1 131.72(13) . . ?
C5 N1 C8 116.28(17) . . ?
C5 N1 Co1 123.39(13) . . ?
C8 N1 Co1 120.33(13) . . ?
C1 C2 C3 109.70(17) . . ?
C1 C2 H2A 109.7 . . ?
C3 C2 H2A 109.7 . . ?
C1 C2 H2AB 109.7 . . ?
C3 C2 H2AB 109.7 . . ?
H2A C2 H2AB 108.2 . . ?
C6 N2 C7 116.06(17) . . ?
C6 N2 Co1 120.65(13) . 1_455 ?
C7 N2 Co1 123.29(14) . 1_455 ?
C4 O3 Co1 141.77(13) . 3_666 ?
C4 C3 C2 110.90(17) . . ?
C4 C3 H3A 109.5 . . ?
C2 C3 H3A 109.5 . . ?
C4 C3 H3AB 109.5 . . ?
C2 C3 H3AB 109.5 . . ?
H3A C3 H3AB 108.0 . . ?
C4 O4 Co1 129.70(12) . 2_646 ?
O3 C4 O4 122.71(17) . . ?
O3 C4 C3 119.37(17) . . ?
O4 C4 C3 117.86(16) . . ?
Co1 O5 H2 124(2) . . ?
Co1 O5 H5A 109.5 . . ?
H2 O5 H5A 109.0 . . ?
N1 C5 C6 121.80(18) . . ?
N1 C5 H5 119.1 . . ?
C6 C5 H5 119.1 . . ?
N2 C6 C5 121.91(18) . . ?
N2 C6 H6 119.0 . . ?
C5 C6 H6 119.0 . . ?
N1 C8 C7 121.97(18) . . ?
N1 C8 H8 119.0 . . ?
C7 C8 H8 119.0 . . ?
N2 C7 C8 121.97(19) . . ?
N2 C7 H7 119.0 . . ?
C8 C7 H7 119.0 . . ?

loop_
_geom_bond_atom_site_label_1
_geom_bond_atom_site_label_2
_geom_bond_distance
_geom_bond_site_symmetry_2
_geom_bond_publ_flag
Co1 O1 2.0606(14) . ?
Co1 O3 2.0621(13) 3_666 ?
Co1 O5 2.0834(14) . ?
Co1 O4 2.1008(13) 2_656 ?
Co1 N1 2.1688(16) . ?
Co1 N2 2.1884(17) 1_655 ?
C1 O2 1.240(3) . ?
C1 O1 1.261(2) . ?
C1 C2 1.519(3) . ?
N1 C5 1.332(2) . ?
N1 C8 1.335(3) . ?
C2 C3 1.524(3) . ?
C2 H2A 0.9700 . ?
C2 H2AB 0.9700 . ?
N2 C6 1.333(3) . ?
N2 C7 1.339(3) . ?
O3 C4 1.251(2) . ?
C3 C4 1.511(3) . ?
C3 H3A 0.9700 . ?
C3 H3AB 0.9700 . ?
O4 C4 1.266(2) . ?
O5 H2 0.81(3) . ?
O5 H5A 0.82(3) . ?
C5 C6 1.384(3) . ?
C5 H5 0.9300 . ?
C6 H6 0.9300 . ?
C8 C7 1.375(3) . ?
C8 H8 0.9300 . ?
C7 H7 0.9300 . ?
